data_2212683
loop_
_publ_author_name
'Amini, Mostafa M.'
'Azadmeher, Amirreza'
'Ng, Seik Weng'

_publ_section_title
;Bis(\m-pyridine-2,6-dicarboxylato)-\k^4^<i>O</i>,<i>N</i>,<i>O</i>':<i>O</i>';\k^4^<i>O</i>:<i>O</i>,<i>N</i>,<i>O</i>'-bis[aquamethylphenyltin(IV)]
 chloroform disolvate
;
_journal_coeditor_code SG2130
_journal_issue 3
_journal_name_full 'Acta Crystallographica Section E'
_journal_page_first m810
_journal_page_last m811
_journal_paper_doi 10.1107/S1600536807007295
_journal_volume 63
_journal_year 2007
_chemical_formula_iupac '[Sn2 (C H3)2 (C6 H5)2 (C7 H3 N O4)2 (H2 O)2], 2C H Cl3'
_chemical_formula_moiety 'C28 H28 N2 O10 Sn2, 2C H Cl3'
_chemical_formula_sum 'C30 H30 Cl6 N2 O10 Sn2'
_chemical_formula_weight 1028.64
_chemical_name_systematic
;
Bis[aquamethylphenyl(\m-pyridine-2,6-dicarboxylato-\k^4^O,N,O':O'')tin(IV)]
chloroform disolvate
;
_space_group_IT_number 15
_symmetry_cell_setting monoclinic
_symmetry_space_group_name_Hall '-C 2yc'
_symmetry_space_group_name_H-M 'C 1 2/c 1'
_atom_sites_solution_hydrogens geom
_atom_sites_solution_primary direct
_atom_sites_solution_secondary difmap
_audit_creation_method SHELXL-97
_cell_angle_alpha 90.00
_cell_angle_beta 117.0280(10)
_cell_angle_gamma 90.00
_cell_formula_units_Z 4
_cell_length_a 22.7306(3)
_cell_length_b 10.6253(2)
_cell_length_c 17.1579(3)
_cell_measurement_reflns_used 8494
_cell_measurement_temperature 173(2)
_cell_measurement_theta_max 32.4
_cell_measurement_theta_min 2.5
_cell_volume 3691.38(11)
_computing_cell_refinement 'SAINT (Bruker, 2004)'
_computing_data_collection 'APEX-II software (Bruker, 2004)'
_computing_data_reduction SAINT
_computing_molecular_graphics 'X-SEED (Barbour, 2001)'
_computing_publication_material SHELXL97
_computing_structure_refinement 'SHELXL97 (Sheldrick, 1997)'
_computing_structure_solution 'SHELXS97 (Sheldrick, 1997)'
_diffrn_ambient_temperature 173(2)
_diffrn_measured_fraction_theta_full 0.98
_diffrn_measured_fraction_theta_max 0.98
_diffrn_measurement_device_type 'Bruker APEX-II'
_diffrn_measurement_method '\f and \w'
_diffrn_radiation_monochromator graphite
_diffrn_radiation_source 'medium-focus sealed tube'
_diffrn_radiation_type MoK\a
_diffrn_radiation_wavelength 0.71073
_diffrn_reflns_av_R_equivalents 0.0564
_diffrn_reflns_av_sigmaI/netI 0.0697
_diffrn_reflns_limit_h_max 31
_diffrn_reflns_limit_h_min -21
_diffrn_reflns_limit_k_max 14
_diffrn_reflns_limit_k_min -14
_diffrn_reflns_limit_l_max 24
_diffrn_reflns_limit_l_min -21
_diffrn_reflns_number 17272
_diffrn_reflns_theta_full 30.0
_diffrn_reflns_theta_max 30.00
_diffrn_reflns_theta_min 2.01
_diffrn_standards_decay_% 0
_diffrn_standards_interval_count 0
_diffrn_standards_interval_time 0
_diffrn_standards_number 0
_exptl_absorpt_coefficient_mu 1.844
_exptl_absorpt_correction_T_max 0.964
_exptl_absorpt_correction_T_min 0.499
_exptl_absorpt_correction_type multi-scan
_exptl_absorpt_process_details '(SADABS; Sheldrick, 1996)'
_exptl_crystal_colour Colorless
_exptl_crystal_density_diffrn 1.851
_exptl_crystal_density_method 'not measured'
_exptl_crystal_description Plate
_exptl_crystal_F_000 2024
_exptl_crystal_size_max 0.30
_exptl_crystal_size_mid 0.18
_exptl_crystal_size_min 0.02
_refine_diff_density_max 1.90
_refine_diff_density_min -1.87
_refine_ls_extinction_method none
_refine_ls_goodness_of_fit_ref 1.06
_refine_ls_hydrogen_treatment constr
_refine_ls_matrix_type full
_refine_ls_number_parameters 228
_refine_ls_number_reflns 5278
_refine_ls_number_restraints 18
_refine_ls_restrained_S_all 1.06
_refine_ls_R_factor_all 0.079
_refine_ls_R_factor_gt 0.046
_refine_ls_shift/su_max 0.001
_refine_ls_shift/su_mean <0.001
_refine_ls_structure_factor_coef Fsqd
_refine_ls_weighting_details 'calc w=1/[\s^2^(Fo^2^)+(0.0696P)^2^+5.0368P] where P=(Fo^2^+2Fc^2^)/3'
_refine_ls_weighting_scheme calc
_refine_ls_wR_factor_gt 0.107
_refine_ls_wR_factor_ref 0.132
_reflns_number_gt 3763
_reflns_number_total 5278
_reflns_threshold_expression I>2\s(I)
_cod_data_source_file sg2130.cif
_cod_data_source_block I
_cod_depositor_comments
;
The following automatic conversions were performed:
'_symmetry_cell_setting' value 'Monoclinic' changed to 'monoclinic'
according to '/home/saulius/struct/CIF-dictionaries/cif_core.dic'
dictionary named 'cif_core.dic' version 2.4.1 from 2010-06-29.

Automatic conversion script
Id: cif_fix_enum 1527 2010-12-29 10:47:43Z saulius 

The following automatic conversions were performed:

'_symmetry_cell_setting' value 'Monoclinic' changed to 'monoclinic'
according to /home/saulius/struct/CIF-dictionaries/cif_core.dic
dictionary named 'cif_core.dic' version 2.4.1 from 2010-06-29.

Automatic conversion script
Id: cif_fix_values 1715 2011-07-08 13:25:40Z adriana 
;
_cod_original_cell_volume 3691.40(10)
_cod_original_sg_symbol_H-M 'C 2/c'
_cod_database_code 2212683
_cod_database_fobs_code 2212683

loop_
_symmetry_equiv_pos_as_xyz
'x, y, z'
'-x, y, -z+1/2'
'x+1/2, y+1/2, z'
'-x+1/2, y+1/2, -z+1/2'
'-x, -y, -z'
'x, -y, z-1/2'
'-x+1/2, -y+1/2, -z'
'x+1/2, -y+1/2, z-1/2'

loop_
_atom_site_type_symbol
_atom_site_label
_atom_site_fract_x
_atom_site_fract_y
_atom_site_fract_z
_atom_site_U_iso_or_equiv
_atom_site_adp_type
_atom_site_calc_flag
_atom_site_refinement_flags
_atom_site_occupancy
Sn Sn1 0.409535(14) 0.46852(3) 0.39391(2) 0.01197(10) Uani d . 1
Cl Cl1 0.70349(9) 0.0009(3) 0.86528(18) 0.0937(11) Uani d U 1
Cl Cl2 0.57639(10) -0.08996(18) 0.74369(14) 0.0533(5) Uani d U 1
Cl Cl3 0.58658(12) 0.15302(19) 0.82199(13) 0.0599(5) Uani d U 1
O O1w 0.37540(15) 0.6425(3) 0.3100(2) 0.0162(7) Uani d . 1
H H1w1 0.4025 0.7010 0.3338 0.024 Uiso calc R 1
H H1w2 0.3381 0.6640 0.3044 0.024 Uiso calc R 1
O O1 0.31310(15) 0.4203(3) 0.2870(2) 0.0152(6) Uani d . 1
O O2 0.23007(16) 0.2842(3) 0.2259(2) 0.0210(7) Uani d . 1
O O3 0.49671(15) 0.3700(3) 0.5217(2) 0.0154(6) Uani d . 1
O O4 0.53426(16) 0.1900(3) 0.5961(2) 0.0217(8) Uani d . 1
N N1 0.38628(17) 0.2634(4) 0.4086(2) 0.0138(8) Uani d . 1
C C1 0.4664(2) 0.4262(5) 0.3288(3) 0.0197(10) Uani d . 1
H H1a 0.4371 0.4048 0.2677 0.030 Uiso calc R 1
H H1b 0.4954 0.3546 0.3575 0.030 Uiso calc R 1
H H1c 0.4933 0.4995 0.3309 0.030 Uiso calc R 1
C C2 0.3729(2) 0.5355(4) 0.4802(3) 0.0151(8) Uani d . 1
C C3 0.3606(3) 0.6632(5) 0.4839(4) 0.0232(10) Uani d . 1
H H3 0.3695 0.7209 0.4483 0.028 Uiso calc R 1
C C4 0.3355(3) 0.7071(5) 0.5393(4) 0.0304(12) Uani d . 1
H H4 0.3268 0.7943 0.5403 0.036 Uiso calc R 1
C C5 0.3232(3) 0.6259(6) 0.5924(4) 0.0300(13) Uani d . 1
H H5 0.3061 0.6567 0.6299 0.036 Uiso calc R 1
C C6 0.3360(3) 0.4987(5) 0.5907(4) 0.0277(12) Uani d . 1
H H6 0.3277 0.4418 0.6273 0.033 Uiso calc R 1
C C7 0.3611(2) 0.4544(5) 0.5351(3) 0.0222(10) Uani d . 1
H H7 0.3703 0.3673 0.5348 0.027 Uiso calc R 1
C C8 0.2858(2) 0.3139(4) 0.2822(3) 0.0150(9) Uani d . 1
C C9 0.3279(2) 0.2182(4) 0.3504(3) 0.0153(9) Uani d . 1
C C10 0.3089(2) 0.0948(4) 0.3532(3) 0.0176(9) Uani d . 1
H H10 0.2671 0.0645 0.3113 0.021 Uiso calc R 1
C C11 0.3529(2) 0.0167(4) 0.4190(3) 0.0199(10) Uani d . 1
H H11 0.3412 -0.0681 0.4228 0.024 Uiso calc R 1
C C12 0.4149(2) 0.0642(4) 0.4800(3) 0.0185(10) Uani d . 1
H H12 0.4460 0.0122 0.5248 0.022 Uiso calc R 1
C C13 0.4287(2) 0.1886(4) 0.4724(3) 0.0151(9) Uani d . 1
C C14 0.4924(2) 0.2531(4) 0.5364(3) 0.0145(9) Uani d . 1
C C15 0.6265(3) 0.0445(6) 0.7850(4) 0.0338(13) Uani d . 1
H H15 0.6323 0.0843 0.7361 0.041 Uiso calc R 1

loop_
_atom_site_aniso_label
_atom_site_aniso_U_11
_atom_site_aniso_U_22
_atom_site_aniso_U_33
_atom_site_aniso_U_12
_atom_site_aniso_U_13
_atom_site_aniso_U_23
Sn1 0.00812(14) 0.01176(15) 0.01533(15) 0.00030(11) 0.00471(11) -0.00010(13)
Cl1 0.0227(9) 0.146(2) 0.0909(18) -0.0047(11) 0.0071(10) 0.0816(18)
Cl2 0.0594(11) 0.0372(9) 0.0802(14) -0.0084(8) 0.0464(11) -0.0053(9)
Cl3 0.1001(16) 0.0453(11) 0.0553(11) -0.0027(10) 0.0538(12) -0.0084(9)
O1w 0.0106(15) 0.0164(16) 0.0191(16) -0.0010(12) 0.0046(13) 0.0006(13)
O1 0.0109(15) 0.0149(15) 0.0171(16) -0.0002(12) 0.0040(13) 0.0016(13)
O2 0.0123(16) 0.0194(18) 0.0234(18) -0.0009(12) 0.0013(14) 0.0020(14)
O3 0.0123(15) 0.0116(15) 0.0194(16) -0.0010(11) 0.0048(13) -0.0008(13)
O4 0.0145(16) 0.0155(17) 0.0247(18) -0.0008(12) -0.0002(15) 0.0023(14)
N1 0.0083(17) 0.0131(18) 0.0167(19) 0.0012(13) 0.0029(15) -0.0011(15)
C1 0.018(2) 0.019(2) 0.025(2) 0.0006(17) 0.012(2) -0.0013(19)
C2 0.0101(19) 0.016(2) 0.016(2) -0.0004(16) 0.0034(17) 0.0017(18)
C3 0.026(3) 0.019(2) 0.028(3) 0.0041(19) 0.016(2) 0.002(2)
C4 0.040(3) 0.023(3) 0.032(3) 0.013(2) 0.019(3) -0.002(2)
C5 0.028(3) 0.039(3) 0.029(3) 0.010(2) 0.018(2) 0.000(2)
C6 0.026(3) 0.033(3) 0.027(3) 0.001(2) 0.015(2) 0.003(2)
C7 0.018(2) 0.022(3) 0.027(3) 0.0020(18) 0.010(2) 0.003(2)
C8 0.010(2) 0.014(2) 0.020(2) 0.0009(15) 0.0058(18) 0.0010(17)
C9 0.010(2) 0.015(2) 0.020(2) -0.0012(15) 0.0061(18) -0.0025(18)
C10 0.015(2) 0.011(2) 0.025(2) -0.0030(16) 0.0067(19) -0.0042(18)
C11 0.022(2) 0.007(2) 0.027(3) -0.0037(17) 0.008(2) 0.0016(18)
C12 0.017(2) 0.014(2) 0.022(2) -0.0003(16) 0.006(2) -0.0014(17)
C13 0.011(2) 0.015(2) 0.018(2) 0.0009(15) 0.0051(18) 0.0001(17)
C14 0.013(2) 0.012(2) 0.019(2) -0.0022(15) 0.0078(18) -0.0023(17)
C15 0.027(3) 0.038(3) 0.038(3) 0.002(2) 0.017(3) 0.011(3)

loop_
_atom_type_symbol
_atom_type_description
_atom_type_scat_dispersion_real
_atom_type_scat_dispersion_imag
_atom_type_scat_source
C C 0.0033 0.0016 'International Tables Vol C Tables 4.2.6.8 and 6.1.1.4'
H H 0.0000 0.0000 'International Tables Vol C Tables 4.2.6.8 and 6.1.1.4'
N N 0.0061 0.0033 'International Tables Vol C Tables 4.2.6.8 and 6.1.1.4'
O O 0.0106 0.0060 'International Tables Vol C Tables 4.2.6.8 and 6.1.1.4'
Cl Cl 0.1484 0.1585 'International Tables Vol C Tables 4.2.6.8 and 6.1.1.4'
Sn Sn -0.6537 1.4246 'International Tables Vol C Tables 4.2.6.8 and 6.1.1.4'

loop_
_geom_angle_atom_site_label_1
_geom_angle_atom_site_label_2
_geom_angle_atom_site_label_3
_geom_angle_site_symmetry_1
_geom_angle_site_symmetry_3
_geom_angle
_geom_angle_publ_flag
C1 Sn1 C2 . . 166.2(2) yes
C1 Sn1 N1 . . 94.8(2) yes
C1 Sn1 O1 . . 97.4(2) yes
C1 Sn1 O3 . 5_666 83.8(2) yes
C1 Sn1 O3 . . 86.6(2) yes
C1 Sn1 O1w . . 87.3(2) yes
C2 Sn1 O3 . . 86.10(10) yes
C2 Sn1 O3 . 5_666 82.70(10) yes
C2 Sn1 O1w . . 92.3(2) yes
C2 Sn1 N1 . . 93.4(2) yes
C2 Sn1 O1 . . 95.9(2) yes
N1 Sn1 O1 . . 71.00(10) yes
N1 Sn1 O3 . . 67.90(10) yes
N1 Sn1 O3 . 5_666 137.70(10) yes
N1 Sn1 O1w . . 145.50(10) yes
O1 Sn1 O1w . . 74.50(10) yes
O1 Sn1 O3 . . 138.90(10) yes
O1 Sn1 O3 . 5_666 151.20(10) yes
O3 Sn1 O3 . 5_666 69.90(10) yes
O3 Sn1 O1w . . 146.60(10) yes
O3 Sn1 O1w 5_666 . 76.80(10) yes
Sn1 O1w H1w1 . . 109.5 ?
Sn1 O1w H1w2 . . 109.5 ?
H1w1 O1w H1w2 . . 109.5 ?
C8 O1 Sn1 . . 122.3(3) ?
C14 O3 Sn1 . . 119.5(3) ?
C9 N1 C13 . . 119.9(4) ?
C9 N1 Sn1 . . 117.5(3) ?
C13 N1 Sn1 . . 122.6(3) ?
Sn1 C1 H1a . . 109.5 ?
Sn1 C1 H1b . . 109.5 ?
H1a C1 H1b . . 109.5 ?
Sn1 C1 H1C . . 109.5 ?
H1a C1 H1C . . 109.5 ?
H1b C1 H1C . . 109.5 ?
C7 C2 C3 . . 118.0(5) ?
C7 C2 Sn1 . . 121.4(4) ?
C3 C2 Sn1 . . 120.5(4) ?
C2 C3 C4 . . 120.7(5) ?
C2 C3 H3 . . 119.7 ?
C4 C3 H3 . . 119.7 ?
C5 C4 C3 . . 120.8(5) ?
C5 C4 H4 . . 119.6 ?
C3 C4 H4 . . 119.6 ?
C4 C5 C6 . . 119.5(5) ?
C4 C5 H5 . . 120.2 ?
C6 C5 H5 . . 120.2 ?
C5 C6 C7 . . 119.7(5) ?
C5 C6 H6 . . 120.1 ?
C7 C6 H6 . . 120.1 ?
C2 C7 C6 . . 121.2(5) ?
C2 C7 H7 . . 119.4 ?
C6 C7 H7 . . 119.4 ?
O2 C8 O1 . . 125.0(4) ?
O2 C8 C9 . . 119.7(4) ?
O1 C8 C9 . . 115.3(4) ?
N1 C9 C10 . . 122.2(4) ?
N1 C9 C8 . . 113.5(4) ?
C10 C9 C8 . . 124.3(4) ?
C9 C10 C11 . . 118.2(4) ?
C9 C10 H10 . . 120.9 ?
C11 C10 H10 . . 120.9 ?
C10 C11 C12 . . 119.6(4) ?
C10 C11 H11 . . 120.2 ?
C12 C11 H11 . . 120.2 ?
C13 C12 C11 . . 117.8(4) ?
C13 C12 H12 . . 121.1 ?
C11 C12 H12 . . 121.1 ?
N1 C13 C12 . . 122.3(4) ?
N1 C13 C14 . . 114.6(4) ?
C12 C13 C14 . . 123.0(4) ?
O4 C14 O3 . . 126.3(4) ?
O4 C14 C13 . . 118.4(4) ?
O3 C14 C13 . . 115.2(4) ?
Cl1 C15 Cl3 . . 113.0(4) ?
Cl1 C15 Cl2 . . 109.8(4) ?
Cl3 C15 Cl2 . . 109.4(3) ?
Cl1 C15 H15 . . 108.2 ?
Cl3 C15 H15 . . 108.2 ?
Cl2 C15 H15 . . 108.2 ?

loop_
_geom_bond_atom_site_label_1
_geom_bond_atom_site_label_2
_geom_bond_site_symmetry_2
_geom_bond_distance
_geom_bond_publ_flag
Sn1 C1 . 2.106(5) ?
Sn1 C2 . 2.125(5) yes
Sn1 O1 . 2.186(3) yes
Sn1 N1 . 2.283(4) yes
Sn1 O3 . 2.425(3) yes
Sn1 O3 5_666 2.604(3) yes
Sn1 O1w . 2.253(3) yes
Cl1 C15 . 1.727(6) ?
Cl2 C15 . 1.763(7) ?
Cl3 C15 . 1.755(7) ?
O1w H1w1 . 0.8400 ?
O1w H1w2 . 0.8400 ?
O1 C8 . 1.274(5) ?
O2 C8 . 1.236(5) ?
O3 C14 . 1.280(5) ?
O4 C14 . 1.232(5) ?
N1 C9 . 1.336(5) ?
N1 C13 . 1.342(6) ?
C1 H1a . 0.9800 ?
C1 H1b . 0.9800 ?
C1 H1C . 0.9800 ?
C2 C7 . 1.389(7) ?
C2 C3 . 1.392(7) ?
C3 C4 . 1.392(7) ?
C3 H3 . 0.9500 ?
C4 C5 . 1.372(8) ?
C4 H4 . 0.9500 ?
C5 C6 . 1.384(8) ?
C5 H5 . 0.9500 ?
C6 C7 . 1.399(8) ?
C6 H6 . 0.9500 ?
C7 H7 . 0.9500 ?
C8 C9 . 1.516(6) ?
C9 C10 . 1.388(6) ?
C10 C11 . 1.391(7) ?
C10 H10 . 0.9500 ?
C11 C12 . 1.413(7) ?
C11 H11 . 0.9500 ?
C12 C13 . 1.378(6) ?
C12 H12 . 0.9500 ?
C13 C14 . 1.525(6) ?
C15 H15 . 1.0000 ?

loop_
_geom_hbond_atom_site_label_D
_geom_hbond_atom_site_label_H
_geom_hbond_atom_site_label_A
_geom_hbond_site_symmetry_A
_geom_hbond_distance_DH
_geom_hbond_distance_HA
_geom_hbond_distance_DA
_geom_hbond_angle_DHA
_geom_hbond_publ_flag
O1w H1w2 O2 4 0.84 1.89 2.656(5) 151 yes
O1w H1w1 O4 5_666 0.84 1.81 2.641(4) 169 yes

loop_
_geom_torsion_atom_site_label_1
_geom_torsion_atom_site_label_2
_geom_torsion_atom_site_label_3
_geom_torsion_atom_site_label_4
_geom_torsion_site_symmetry_1
_geom_torsion
C1 Sn1 O1 C8 . 97.2(4)
C2 Sn1 O1 C8 . -86.9(4)
O1w Sn1 O1 C8 . -177.7(4)
N1 Sn1 O1 C8 . 4.7(3)
O3 Sn1 O1 C8 . 3.9(4)
O3 Sn1 O1 C8 5_666 -172.4(3)
C1 Sn1 O3 C14 . -93.0(4)
C2 Sn1 O3 C14 . 98.8(3)
O1 Sn1 O3 C14 . 4.3(4)
O1w Sn1 O3 C14 . -172.9(3)
N1 Sn1 O3 C14 . 3.5(3)
O3 Sn1 O3 C14 5_666 -177.6(4)
C1 Sn1 N1 C9 . -98.5(4)
C2 Sn1 N1 C9 . 92.7(3)
O1 Sn1 N1 C9 . -2.3(3)
O1w Sn1 N1 C9 . -6.3(5)
O3 Sn1 N1 C9 . 177.1(4)
O3 Sn1 N1 C9 5_666 175.6(3)
C1 Sn1 N1 C13 . 81.4(4)
C2 Sn1 N1 C13 . -87.4(4)
O1 Sn1 N1 C13 . 177.6(4)
O1w Sn1 N1 C13 . 173.6(3)
O3 Sn1 N1 C13 . -2.9(3)
O3 Sn1 N1 C13 5_666 -4.5(4)
C1 Sn1 C2 C7 . -111.3(8)
O1 Sn1 C2 C7 . 86.1(4)
O1w Sn1 C2 C7 . 160.7(4)
N1 Sn1 C2 C7 . 14.8(4)
O3 Sn1 C2 C7 . -52.7(4)
O3 Sn1 C2 C7 5_666 -122.9(4)
C1 Sn1 C2 C3 . 68.0(9)
O1 Sn1 C2 C3 . -94.7(4)
O1w Sn1 C2 C3 . -20.0(4)
N1 Sn1 C2 C3 . -165.9(4)
O3 Sn1 C2 C3 . 126.6(4)
O3 Sn1 C2 C3 5_666 56.4(4)
C7 C2 C3 C4 . -1.9(7)
Sn1 C2 C3 C4 . 178.9(4)
C2 C3 C4 C5 . 1.0(9)
C3 C4 C5 C6 . 0.0(9)
C4 C5 C6 C7 . 0.0(8)
C3 C2 C7 C6 . 1.8(7)
Sn1 C2 C7 C6 . -178.9(4)
C5 C6 C7 C2 . -0.9(8)
Sn1 O1 C8 O2 . 176.0(4)
Sn1 O1 C8 C9 . -6.0(6)
C13 N1 C9 C10 . -0.2(7)
Sn1 N1 C9 C10 . 179.7(4)
C13 N1 C9 C8 . -179.6(4)
Sn1 N1 C9 C8 . 0.3(5)
O2 C8 C9 N1 . -178.5(4)
O1 C8 C9 N1 . 3.5(6)
O2 C8 C9 C10 . 2.2(7)
O1 C8 C9 C10 . -175.9(5)
N1 C9 C10 C11 . -0.1(7)
C8 C9 C10 C11 . 179.2(4)
C9 C10 C11 C12 . -0.4(7)
C10 C11 C12 C13 . 1.3(8)
C9 N1 C13 C12 . 1.1(7)
Sn1 N1 C13 C12 . -178.8(4)
C9 N1 C13 C14 . -177.8(4)
Sn1 N1 C13 C14 . 2.3(5)
C11 C12 C13 N1 . -1.6(7)
C11 C12 C13 C14 . 177.2(4)
Sn1 O3 C14 O4 . 176.4(4)
Sn1 O3 C14 C13 . -3.6(5)
N1 C13 C14 O4 . -179.0(4)
C12 C13 C14 O4 . 2.1(7)
N1 C13 C14 O3 . 1.0(6)
C12 C13 C14 O3 . -177.9(5)
